data_2000736
loop_
_publ_author_name
'Le Lay, L.'
'Powell, D. R.'
'Willis, T. C.'

_publ_section_title
;
 Structure of Sn~0.854~Mo~6~S~8~
;
_journal_issue 7
_journal_name_full 'Acta Crystallographica Section C'
_journal_page_first 1179
_journal_page_last 1182
_journal_paper_doi 10.1107/S0108270191014609
_journal_volume 48
_journal_year 1992
_chemical_formula_sum 'Mo6 S8 Sn0.854'
_chemical_formula_weight 933.5
_symmetry_cell_setting trigonal
_symmetry_space_group_name_Hall '-P 3*'
_symmetry_space_group_name_H-M 'R -3'
_cell_angle_alpha 89.47(2)
_cell_angle_beta 89.47(2)
_cell_angle_gamma 89.47(2)
_cell_formula_units_Z 1
_cell_length_a 6.5100(10)
_cell_length_b 6.5100(10)
_cell_length_c 6.5100(10)
_cell_volume 275.86(7)
_diffrn_radiation_type Mo
_diffrn_radiation_wavelength 0.71073
_exptl_absorpt_coefficient_mu 9.777
_exptl_crystal_density_diffrn 5.619
_exptl_crystal_F_000 422.70
_cod_data_source_file cr0368.cif
_cod_data_source_block cr0368a
_cod_depositor_comments
;
The unit cell information in this entry had apparently incorrect unit cell information:

_symmetry_space_group_name_H-M     'R -3 {rhombohedral axes}'
_symmetry_space_group_name_Hall     '-P 3*'
_cell_length_a     6.5100(10)
_cell_length_b     ?
_cell_length_c     ?
_cell_angle_alpha     89.47(2)
_cell_angle_beta 90
_cell_angle_gamma 90

The unit cell length and angle was corrected based on assumption of
the rombohedral unit cell.

Saulius Gra\<zulis
;

loop_
_cod_entry_issue_id
_cod_entry_issue_origin
_cod_entry_issue_severity
1 original warning

_cod_database_code 2000736

loop_
_atom_site_label
_atom_site_fract_x
_atom_site_fract_y
_atom_site_fract_z
_atom_site_U_iso_or_equiv
Sn(1) .0 .0 .0 .0318(4)
Mo(1) .22508(8) .41614(7) .56111(8) .0067(2)
S(1) .3791(2) .1262(2) .7443(2) .0095(4)
S(2) .2408(2) .2408(2) .2408(2) .0107(3)
